data_7135723
loop_
_publ_author_name
'Lee, Hyewon'
'Wijayanti, Lucia Wiwid'
'Park, Hyungbin'
'Hong, Seungwoo'

_publ_section_title
;
 Ligand field and polarity tuning of Fe(II) complexes for selective
 ROS-mediated anticancer activity.
;
_journal_issue 33
_journal_name_full 'Chemical communications (Cambridge, England)'
_journal_page_first 8491
_journal_page_last 8495
_journal_paper_doi 10.1039/d6cc00812g
_journal_volume 62
_journal_year 2026
_chemical_formula_moiety 'C24 H30 Fe N6 O, 2(C F3 O3 S)'
_chemical_formula_sum 'C26 H30 F6 Fe N6 O7 S2'
_chemical_formula_weight 772.53
_space_group_crystal_system monoclinic
_space_group_IT_number 14
_space_group_name_Hall '-P 2ybc'
_space_group_name_H-M_alt 'P 1 21/c 1'
_atom_sites_solution_hydrogens mixed
_audit_creation_method SHELXL-2019/3
_audit_update_record
;
2025-09-17 deposited with the CCDC.	2026-04-08 downloaded from the CCDC.
;
_cell_angle_alpha 90
_cell_angle_beta 110.5779(9)
_cell_angle_gamma 90
_cell_formula_units_Z 4
_cell_length_a 18.4851(7)
_cell_length_b 11.4662(4)
_cell_length_c 16.1722(6)
_cell_measurement_reflns_used 39349
_cell_measurement_temperature 100(2)
_cell_measurement_theta_max 25.083
_cell_measurement_theta_min 2.228
_cell_volume 3209.1(2)
_computing_cell_refinement 'Bruker SMART'
_computing_data_collection 'Bruker SMART'
_computing_data_reduction 'Bruker SAINT'
_computing_molecular_graphics 'Bruker SHELXTL'
_computing_publication_material 'Bruker SHELXTL'
_computing_structure_refinement 'SHELXL-2019/2 (Sheldrick, 2019)'
_computing_structure_solution 'SHELXT 2018/2 (Sheldrick, 2018)'
_diffrn_ambient_temperature 173
_diffrn_measured_fraction_theta_full 0.997
_diffrn_measured_fraction_theta_max 0.997
_diffrn_measurement_device_type 'CCD area detector'
_diffrn_measurement_method 'phi and omega scans'
_diffrn_radiation_type MoK\a
_diffrn_radiation_wavelength 0.71073
_diffrn_reflns_av_R_equivalents 0.0275
_diffrn_reflns_av_unetI/netI 0.0187
_diffrn_reflns_Laue_measured_fraction_full 0.997
_diffrn_reflns_Laue_measured_fraction_max 0.997
_diffrn_reflns_limit_h_max 22
_diffrn_reflns_limit_h_min -22
_diffrn_reflns_limit_k_max 13
_diffrn_reflns_limit_k_min -13
_diffrn_reflns_limit_l_max 19
_diffrn_reflns_limit_l_min -19
_diffrn_reflns_number 39349
_diffrn_reflns_point_group_measured_fraction_full 0.997
_diffrn_reflns_point_group_measured_fraction_max 0.997
_diffrn_reflns_theta_full 25.083
_diffrn_reflns_theta_max 25.083
_diffrn_reflns_theta_min 2.228
_diffrn_source 'fine-focus sealed X-ray tube'
_exptl_absorpt_coefficient_mu 0.689
_exptl_absorpt_correction_T_max 0.7452
_exptl_absorpt_correction_T_min 0.6933
_exptl_absorpt_correction_type multi-scan
_exptl_absorpt_process_details SADABS
_exptl_crystal_colour brown
_exptl_crystal_density_diffrn 1.599
_exptl_crystal_density_meas ?
_exptl_crystal_density_method 'not measured'
_exptl_crystal_description platy
_exptl_crystal_F_000 1584
_exptl_crystal_size_max 0.100
_exptl_crystal_size_mid 0.100
_exptl_crystal_size_min 0.100
_refine_diff_density_max 0.613
_refine_diff_density_min -0.733
_refine_diff_density_rms 0.087
_refine_ls_extinction_method none
_refine_ls_goodness_of_fit_ref 1.155
_refine_ls_hydrogen_treatment mixed
_refine_ls_matrix_type full
_refine_ls_number_parameters 498
_refine_ls_number_reflns 5689
_refine_ls_number_restraints 161
_refine_ls_restrained_S_all 1.157
_refine_ls_R_factor_all 0.0839
_refine_ls_R_factor_gt 0.0661
_refine_ls_shift/su_max 0.000
_refine_ls_shift/su_mean 0.000
_refine_ls_structure_factor_coef Fsqd
_refine_ls_weighting_details 'w=1/[\s^2^(Fo^2^)+(0.0246P)^2^+10.6465P] where P=(Fo^2^+2Fc^2^)/3'
_refine_ls_weighting_scheme calc
_refine_ls_wR_factor_gt 0.1261
_refine_ls_wR_factor_ref 0.1406
_reflns_Friedel_coverage 0.000
_reflns_number_gt 4698
_reflns_number_total 5689
_reflns_threshold_expression 'I > 2\s(I)'
_cod_data_source_file d6cc00812g2.cif
_cod_data_source_block JHR2403-1
_cod_depositor_comments
;
The following automatic conversions were performed:

data item '_exptl_crystal_density_meas' value 'not measured' was
changed to '?' -- the value is perceived as not measured.

Automatic conversion script
Id: cif_fix_values 8170 2020-07-09 18:12:32Z antanas 

 Adding full bibliography for 7135723.cif.
;
_cod_original_sg_symbol_H-M 'P 21/c'
_cod_database_code 7135723
_shelx_shelxl_version_number 2019/3
_shelx_space_group_comment
;
The symmetry employed for this shelxl refinement is uniquely defined
by the following loop, which should always be used as a source of
symmetry information in preference to the above space-group names.
They are only intended as comments.
;
_shelx_estimated_absorpt_t_min 0.934
_shelx_estimated_absorpt_t_max 0.934

loop_
_space_group_symop_operation_xyz
'x, y, z'
'-x, y+1/2, -z+1/2'
'-x, -y, -z'
'x, -y-1/2, z-1/2'

loop_
_atom_site_label
_atom_site_type_symbol
_atom_site_fract_x
_atom_site_fract_y
_atom_site_fract_z
_atom_site_U_iso_or_equiv
_atom_site_adp_type
_atom_site_occupancy
_atom_site_site_symmetry_order
_atom_site_calc_flag
_atom_site_refinement_flags_posn
_atom_site_refinement_flags_adp
_atom_site_refinement_flags_occupancy
_atom_site_disorder_assembly
_atom_site_disorder_group
Fe1 Fe 0.26086(3) 0.76482(5) 0.12029(3) 0.02931(16) Uani 1 1 d . U . . .
N1 N 0.31740(18) 0.8879(3) 0.0799(2) 0.0331(7) Uani 1 1 d . U . . .
N2 N 0.30917(17) 0.6561(3) 0.0616(2) 0.0313(7) Uani 1 1 d . U . . .
N3 N 0.35796(17) 0.7597(3) 0.2228(2) 0.0320(7) Uani 1 1 d . U . . .
N4 N 0.16836(18) 0.8026(3) 0.0078(2) 0.0378(7) Uani 1 1 d . U . . .
N5 N 0.21013(18) 0.8768(3) 0.1762(2) 0.0340(7) Uani 1 1 d . U . . .
N6 N 0.20792(17) 0.6435(3) 0.1599(2) 0.0330(7) Uani 1 1 d . U . . .
O1 O 0.0824(3) 0.7931(6) -0.1919(3) 0.117(2) Uani 1 1 d . U . . .
H1 H 0.050(5) 0.792(8) -0.240(6) 0.141 Uiso 1 1 d . U . . .
C1 C 0.3643(2) 0.8353(4) 0.0306(3) 0.0386(9) Uani 1 1 d . U . . .
H1A H 0.419007 0.858715 0.059256 0.046 Uiso 1 1 calc R U . . .
H1B H 0.345898 0.865997 -0.030534 0.046 Uiso 1 1 calc R U . . .
C2 C 0.3592(2) 0.7050(4) 0.0277(3) 0.0373(9) Uani 1 1 d . U . . .
C3 C 0.4028(3) 0.6377(4) -0.0090(3) 0.0486(11) Uani 1 1 d . U . . .
H3 H 0.438841 0.673799 -0.030747 0.058 Uiso 1 1 calc R U . . .
C4 C 0.3935(3) 0.5186(4) -0.0135(3) 0.0537(12) Uani 1 1 d . U . . .
H4 H 0.422382 0.471389 -0.039016 0.064 Uiso 1 1 calc R U . . .
C5 C 0.3412(3) 0.4689(4) 0.0197(3) 0.0471(10) Uani 1 1 d . U . . .
H5 H 0.333248 0.386879 0.017085 0.057 Uiso 1 1 calc R U . . .
C6 C 0.3011(2) 0.5396(4) 0.0565(3) 0.0396(9) Uani 1 1 d . U . . .
H6 H 0.265694 0.504551 0.079636 0.047 Uiso 1 1 calc R U . . .
C7 C 0.3699(2) 0.9458(4) 0.1618(3) 0.0420(9) Uani 1 1 d . U . . .
H7A H 0.340256 1.000048 0.185370 0.050 Uiso 1 1 calc R U . . .
H7B H 0.410358 0.990659 0.148698 0.050 Uiso 1 1 calc R U . . .
C8 C 0.4059(2) 0.8518(4) 0.2276(3) 0.0375(9) Uani 1 1 d . U . . .
C9 C 0.4801(2) 0.8546(4) 0.2888(3) 0.0462(10) Uani 1 1 d . U . . .
H9 H 0.512752 0.919393 0.290872 0.055 Uiso 1 1 calc R U . . .
C10 C 0.5068(2) 0.7630(4) 0.3468(3) 0.0471(11) Uani 1 1 d . U . . .
H10 H 0.557674 0.764048 0.389224 0.057 Uiso 1 1 calc R U . . .
C11 C 0.4588(2) 0.6707(4) 0.3424(3) 0.0447(10) Uani 1 1 d . U . . .
H11 H 0.475859 0.607077 0.382225 0.054 Uiso 1 1 calc R U . . .
C12 C 0.3855(2) 0.6706(4) 0.2798(2) 0.0366(9) Uani 1 1 d . U . . .
H12 H 0.353006 0.605221 0.276599 0.044 Uiso 1 1 calc R U . . .
C13 C 0.2580(2) 0.9689(4) 0.0233(3) 0.0412(9) Uani 1 1 d . U . . .
H13A H 0.280963 1.021615 -0.009204 0.049 Uiso 1 1 calc R U . . .
H13B H 0.236202 1.016753 0.059856 0.049 Uiso 1 1 calc R U . . .
C14 C 0.1961(2) 0.8952(4) -0.0400(3) 0.0441(10) Uani 1 1 d . U . . .
H14A H 0.216606 0.857801 -0.082414 0.053 Uiso 1 1 calc R U . . .
H14B H 0.152107 0.945449 -0.073881 0.053 Uiso 1 1 calc R U . . .
C15 C 0.1066(2) 0.8502(4) 0.0383(3) 0.0433(10) Uani 1 1 d . U . . .
H15A H 0.074849 0.906510 -0.006100 0.052 Uiso 1 1 calc R U . . .
H15B H 0.072459 0.785637 0.042312 0.052 Uiso 1 1 calc R U . . .
C16 C 0.1386(2) 0.9095(4) 0.1259(3) 0.0402(9) Uani 1 1 d . U . . .
C17 C 0.0959(3) 0.9871(4) 0.1559(3) 0.0542(12) Uani 1 1 d . U . . .
H17 H 0.045839 1.010100 0.118121 0.065 Uiso 1 1 calc R U . . .
C18 C 0.1256(3) 1.0306(5) 0.2397(3) 0.0633(14) Uani 1 1 d . U . . .
H18 H 0.096869 1.084144 0.260778 0.076 Uiso 1 1 calc R U . . .
C19 C 0.1977(3) 0.9952(4) 0.2927(3) 0.0548(12) Uani 1 1 d . U . . .
H19 H 0.219588 1.022984 0.351627 0.066 Uiso 1 1 calc R U . . .
C20 C 0.2382(3) 0.9191(4) 0.2597(3) 0.0436(10) Uani 1 1 d . U . . .
H20 H 0.288126 0.895005 0.297209 0.052 Uiso 1 1 calc R U . . .
C21 C 0.1360(2) 0.7010(4) -0.0512(3) 0.0444(10) Uani 1 1 d . U . . .
H21A H 0.123421 0.639476 -0.015472 0.053 Uiso 1 1 calc R U . . .
H21B H 0.177226 0.669830 -0.070833 0.053 Uiso 1 1 calc R U . . .
C22 C 0.0649(3) 0.7208(5) -0.1328(3) 0.0566(12) Uani 1 1 d . U . . .
H22A H 0.045565 0.645021 -0.161373 0.068 Uiso 1 1 calc R U . . .
H22B H 0.023623 0.756801 -0.115479 0.068 Uiso 1 1 calc R U . . .
C23 C 0.1756(2) 0.5751(4) 0.1849(3) 0.0392(9) Uani 1 1 d . U . . .
C24 C 0.1350(3) 0.4863(4) 0.2161(4) 0.0584(13) Uani 1 1 d . U . . .
H24A H 0.172117 0.443289 0.265155 0.088 Uiso 1 1 calc R U . . .
H24B H 0.109227 0.432167 0.167771 0.088 Uiso 1 1 calc R U . . .
H24C H 0.096460 0.523517 0.236199 0.088 Uiso 1 1 calc R U . . .
S1 S 0.62022(7) 0.86028(10) 0.11650(7) 0.0456(3) Uani 1 1 d . U . . .
O2 O 0.67568(19) 0.9543(3) 0.1361(2) 0.0561(8) Uani 1 1 d . U . . .
O3 O 0.54711(19) 0.8934(4) 0.1206(3) 0.0774(12) Uani 1 1 d . U . . .
O4 O 0.6198(3) 0.7871(4) 0.0456(3) 0.0971(15) Uani 1 1 d . U . . .
C25 C 0.6597(4) 0.7695(5) 0.2120(4) 0.0666(14) Uani 1 1 d . U . . .
F1 F 0.7298(2) 0.7329(4) 0.2226(3) 0.1205(16) Uani 1 1 d . U . . .
F2 F 0.6628(3) 0.8237(4) 0.2849(2) 0.1060(13) Uani 1 1 d . U . . .
F3 F 0.6147(3) 0.6760(3) 0.2063(3) 0.1302(17) Uani 1 1 d . U . . .
S2A S 0.93201(13) 0.64750(19) 0.05629(14) 0.0463(7) Uani 0.526(3) 1 d . U P A 1
O5A O 0.9801(9) 0.6884(17) 0.1418(9) 0.116(6) Uani 0.526(3) 1 d . U P A 1
O6A O 0.9622(5) 0.6391(9) -0.0113(6) 0.088(3) Uani 0.526(3) 1 d . U P A 1
O7A O 0.8800(10) 0.5601(12) 0.0603(11) 0.102(5) Uani 0.526(3) 1 d . U P A 1
F4A F 0.9044(8) 0.8647(12) 0.0160(13) 0.157(6) Uani 0.526(3) 1 d . U P A 1
F5A F 0.8145(6) 0.7292(13) -0.0618(6) 0.140(5) Uani 0.526(3) 1 d . U P A 1
F6A F 0.8295(7) 0.7891(10) 0.0741(10) 0.150(4) Uani 0.526(3) 1 d . U P A 1
C26A C 0.8677(9) 0.7682(12) 0.0247(10) 0.086(2) Uani 0.526(3) 1 d . U P A 1
S2B S 0.92367(16) 0.7884(2) 0.09069(17) 0.0509(8) Uani 0.474(3) 1 d . U P A 2
O5B O 0.9956(9) 0.7201(15) 0.1285(11) 0.073(3) Uani 0.474(3) 1 d . U P A 2
O6B O 0.9331(8) 0.8869(13) 0.0438(11) 0.080(3) Uani 0.474(3) 1 d . U P A 2
O7B O 0.8759(10) 0.7982(14) 0.1434(9) 0.126(5) Uani 0.474(3) 1 d . U P A 2
F4B F 0.7983(11) 0.7515(19) -0.0267(10) 0.153(3) Uani 0.474(3) 1 d . U P A 2
F5B F 0.8562(12) 0.5894(14) 0.0379(14) 0.163(7) Uani 0.474(3) 1 d . U P A 2
F6B F 0.9026(8) 0.6703(13) -0.0467(8) 0.153(3) Uani 0.474(3) 1 d . U P A 2
C26B C 0.8665(10) 0.6964(14) 0.0075(11) 0.086(2) Uani 0.474(3) 1 d . U P A 2

loop_
_atom_site_aniso_label
_atom_site_aniso_U_11
_atom_site_aniso_U_22
_atom_site_aniso_U_33
_atom_site_aniso_U_23
_atom_site_aniso_U_13
_atom_site_aniso_U_12
Fe1 0.0269(3) 0.0316(3) 0.0302(3) 0.0035(2) 0.0110(2) -0.0021(2)
N1 0.0332(16) 0.0356(17) 0.0326(16) 0.0047(13) 0.0142(13) -0.0048(13)
N2 0.0280(15) 0.0318(16) 0.0326(16) 0.0021(13) 0.0088(13) -0.0021(13)
N3 0.0308(16) 0.0343(17) 0.0328(16) 0.0003(13) 0.0134(13) -0.0025(13)
N4 0.0338(17) 0.0444(19) 0.0336(17) 0.0032(14) 0.0100(14) -0.0001(14)
N5 0.0357(17) 0.0356(17) 0.0330(16) 0.0039(14) 0.0148(14) -0.0015(14)
N6 0.0285(16) 0.0363(17) 0.0333(17) 0.0033(14) 0.0097(13) 0.0005(13)
O1 0.103(4) 0.169(5) 0.045(2) 0.036(3) -0.019(2) -0.074(4)
C1 0.035(2) 0.045(2) 0.039(2) 0.0052(18) 0.0178(17) -0.0037(17)
C2 0.033(2) 0.045(2) 0.034(2) 0.0052(17) 0.0115(16) 0.0005(17)
C3 0.043(2) 0.057(3) 0.054(3) 0.006(2) 0.027(2) 0.006(2)
C4 0.053(3) 0.062(3) 0.052(3) -0.001(2) 0.025(2) 0.018(2)
C5 0.052(3) 0.039(2) 0.048(3) -0.002(2) 0.015(2) 0.007(2)
C6 0.037(2) 0.037(2) 0.044(2) 0.0026(18) 0.0139(18) -0.0014(17)
C7 0.044(2) 0.040(2) 0.044(2) -0.0009(18) 0.0174(18) -0.0135(18)
C8 0.036(2) 0.043(2) 0.034(2) -0.0031(17) 0.0132(16) -0.0059(17)
C9 0.037(2) 0.062(3) 0.039(2) -0.008(2) 0.0125(18) -0.014(2)
C10 0.030(2) 0.075(3) 0.032(2) -0.001(2) 0.0066(17) 0.003(2)
C11 0.042(2) 0.055(3) 0.036(2) 0.0067(19) 0.0124(18) 0.014(2)
C12 0.038(2) 0.038(2) 0.035(2) 0.0051(17) 0.0149(17) 0.0018(17)
C13 0.049(2) 0.036(2) 0.044(2) 0.0105(18) 0.0224(19) 0.0006(18)
C14 0.044(2) 0.051(3) 0.036(2) 0.0182(19) 0.0126(18) 0.0044(19)
C15 0.037(2) 0.049(2) 0.043(2) 0.0057(19) 0.0132(18) 0.0066(19)
C16 0.040(2) 0.045(2) 0.037(2) 0.0062(18) 0.0156(17) 0.0037(18)
C17 0.052(3) 0.060(3) 0.053(3) 0.010(2) 0.021(2) 0.021(2)
C18 0.073(3) 0.066(3) 0.056(3) 0.002(3) 0.030(3) 0.023(3)
C19 0.064(3) 0.061(3) 0.042(2) -0.003(2) 0.022(2) 0.010(2)
C20 0.046(2) 0.045(2) 0.038(2) 0.0034(18) 0.0134(18) 0.0010(19)
C21 0.040(2) 0.052(3) 0.037(2) -0.0046(19) 0.0091(18) -0.0017(19)
C22 0.045(3) 0.074(3) 0.043(2) 0.000(2) 0.006(2) -0.012(2)
C23 0.040(2) 0.039(2) 0.042(2) 0.0004(18) 0.0189(18) -0.0028(18)
C24 0.062(3) 0.047(3) 0.079(3) 0.000(2) 0.040(3) -0.017(2)
S1 0.0492(6) 0.0454(6) 0.0390(6) 0.0006(5) 0.0116(5) 0.0028(5)
O2 0.060(2) 0.0485(18) 0.072(2) -0.0042(16) 0.0380(18) -0.0097(15)
O3 0.0410(19) 0.073(3) 0.112(3) 0.019(2) 0.019(2) 0.0073(18)
O4 0.132(4) 0.095(3) 0.054(2) -0.038(2) 0.019(2) -0.010(3)
C25 0.081(4) 0.055(3) 0.066(3) 0.015(3) 0.028(3) 0.015(3)
F1 0.100(3) 0.122(3) 0.126(3) 0.035(3) 0.024(3) 0.068(3)
F2 0.127(3) 0.145(4) 0.0444(18) 0.012(2) 0.029(2) 0.014(3)
F3 0.187(5) 0.060(2) 0.151(4) 0.041(2) 0.069(4) -0.009(3)
S2A 0.0472(13) 0.0466(12) 0.0446(12) -0.0024(9) 0.0156(10) -0.0058(9)
O5A 0.091(10) 0.182(15) 0.040(5) 0.014(7) -0.023(5) -0.029(7)
O6A 0.094(6) 0.117(7) 0.085(6) -0.028(5) 0.069(5) -0.029(5)
O7A 0.146(12) 0.067(6) 0.129(10) -0.015(6) 0.096(10) -0.047(6)
F4A 0.131(12) 0.070(7) 0.255(17) 0.085(8) 0.049(10) 0.000(6)
F5A 0.092(7) 0.192(12) 0.075(6) 0.013(7) -0.047(5) 0.001(7)
F6A 0.164(11) 0.122(8) 0.212(11) 0.012(10) 0.126(10) 0.063(8)
C26A 0.088(5) 0.067(5) 0.088(6) -0.019(5) 0.013(4) -0.012(4)
S2B 0.0589(16) 0.0465(14) 0.0458(14) -0.0018(11) 0.0165(12) -0.0054(11)
O5B 0.055(5) 0.099(8) 0.065(7) 0.030(5) 0.019(4) -0.001(5)
O6B 0.052(6) 0.059(6) 0.115(8) 0.016(5) 0.013(6) -0.012(4)
O7B 0.180(13) 0.137(10) 0.107(8) -0.002(9) 0.108(9) 0.049(10)
F4B 0.147(7) 0.182(8) 0.108(7) -0.043(6) 0.017(5) 0.017(6)
F5B 0.169(13) 0.086(8) 0.182(13) -0.016(7) -0.005(9) -0.086(8)
F6B 0.147(7) 0.182(8) 0.108(7) -0.043(6) 0.017(5) 0.017(6)
C26B 0.088(5) 0.067(5) 0.088(6) -0.019(5) 0.013(4) -0.012(4)

loop_
_atom_type_symbol
_atom_type_description
_atom_type_scat_dispersion_real
_atom_type_scat_dispersion_imag
_atom_type_scat_source
C C 0.0033 0.0016 'International Tables Vol C Tables 4.2.6.8 and 6.1.1.4'
H H 0.0000 0.0000 'International Tables Vol C Tables 4.2.6.8 and 6.1.1.4'
N N 0.0061 0.0033 'International Tables Vol C Tables 4.2.6.8 and 6.1.1.4'
O O 0.0106 0.0060 'International Tables Vol C Tables 4.2.6.8 and 6.1.1.4'
F F 0.0171 0.0103 'International Tables Vol C Tables 4.2.6.8 and 6.1.1.4'
S S 0.1246 0.1234 'International Tables Vol C Tables 4.2.6.8 and 6.1.1.4'
Fe Fe 0.3463 0.8444 'International Tables Vol C Tables 4.2.6.8 and 6.1.1.4'

loop_
_geom_angle_atom_site_label_1
_geom_angle_atom_site_label_2
_geom_angle_atom_site_label_3
_geom_angle
_geom_angle_site_symmetry_1
_geom_angle_site_symmetry_3
_geom_angle_publ_flag
N6 Fe1 N2 94.17(13) . . ?
N6 Fe1 N3 96.72(13) . . ?
N2 Fe1 N3 87.31(13) . . ?
N6 Fe1 N5 86.53(13) . . ?
N2 Fe1 N5 178.27(13) . . ?
N3 Fe1 N5 94.19(13) . . ?
N6 Fe1 N1 178.81(13) . . ?
N2 Fe1 N1 84.90(13) . . ?
N3 Fe1 N1 82.50(13) . . ?
N5 Fe1 N1 94.43(13) . . ?
N6 Fe1 N4 94.82(13) . . ?
N2 Fe1 N4 94.82(13) . . ?
N3 Fe1 N4 168.08(13) . . ?
N5 Fe1 N4 83.53(13) . . ?
N1 Fe1 N4 86.00(13) . . ?
C13 N1 C7 112.2(3) . . ?
C13 N1 C1 111.4(3) . . ?
C7 N1 C1 109.5(3) . . ?
C13 N1 Fe1 106.6(2) . . ?
C7 N1 Fe1 106.0(2) . . ?
C1 N1 Fe1 111.0(2) . . ?
C6 N2 C2 117.7(3) . . ?
C6 N2 Fe1 127.0(3) . . ?
C2 N2 Fe1 115.1(3) . . ?
C12 N3 C8 117.8(3) . . ?
C12 N3 Fe1 127.6(3) . . ?
C8 N3 Fe1 114.0(3) . . ?
C21 N4 C15 108.3(3) . . ?
C21 N4 C14 110.7(3) . . ?
C15 N4 C14 110.4(3) . . ?
C21 N4 Fe1 115.1(3) . . ?
C15 N4 Fe1 106.2(2) . . ?
C14 N4 Fe1 106.0(2) . . ?
C16 N5 C20 117.0(4) . . ?
C16 N5 Fe1 115.4(3) . . ?
C20 N5 Fe1 127.5(3) . . ?
C23 N6 Fe1 177.3(3) . . ?
N1 C1 C2 112.1(3) . . ?
N2 C2 C3 121.6(4) . . ?
N2 C2 C1 116.6(3) . . ?
C3 C2 C1 121.8(4) . . ?
C4 C3 C2 119.5(4) . . ?
C3 C4 C5 118.7(4) . . ?
C6 C5 C4 118.9(4) . . ?
N2 C6 C5 123.4(4) . . ?
N1 C7 C8 107.3(3) . . ?
N3 C8 C9 121.4(4) . . ?
N3 C8 C7 113.6(3) . . ?
C9 C8 C7 125.0(4) . . ?
C10 C9 C8 119.8(4) . . ?
C11 C10 C9 119.0(4) . . ?
C10 C11 C12 119.4(4) . . ?
N3 C12 C11 122.6(4) . . ?
N1 C13 C14 106.9(3) . . ?
C13 C14 N4 111.2(3) . . ?
C16 C15 N4 112.7(3) . . ?
N5 C16 C17 122.0(4) . . ?
N5 C16 C15 115.1(4) . . ?
C17 C16 C15 122.8(4) . . ?
C18 C17 C16 120.2(4) . . ?
C17 C18 C19 118.4(5) . . ?
C18 C19 C20 119.3(4) . . ?
N5 C20 C19 123.0(4) . . ?
N4 C21 C22 118.1(4) . . ?
O1 C22 C21 110.4(4) . . ?
N6 C23 C24 178.9(5) . . ?
O4 S1 O3 117.3(3) . . ?
O4 S1 O2 114.9(3) . . ?
O3 S1 O2 113.7(2) . . ?
O4 S1 C25 103.7(3) . . ?
O3 S1 C25 102.7(3) . . ?
O2 S1 C25 101.6(3) . . ?
F1 C25 F2 107.6(5) . . ?
F1 C25 F3 108.3(5) . . ?
F2 C25 F3 105.7(5) . . ?
F1 C25 S1 112.4(4) . . ?
F2 C25 S1 112.0(4) . . ?
F3 C25 S1 110.6(4) . . ?
O6A S2A O7A 117.1(7) . . ?
O6A S2A O5A 119.7(8) . . ?
O7A S2A O5A 113.0(9) . . ?
O6A S2A C26A 103.9(7) . . ?
O7A S2A C26A 99.7(8) . . ?
O5A S2A C26A 98.5(10) . . ?
F6A C26A F4A 109.2(15) . . ?
F6A C26A F5A 109.0(14) . . ?
F4A C26A F5A 110.4(14) . . ?
F6A C26A S2A 115.7(12) . . ?
F4A C26A S2A 111.2(12) . . ?
F5A C26A S2A 101.1(10) . . ?
O6B S2B O7B 118.5(10) . . ?
O6B S2B O5B 112.7(8) . . ?
O7B S2B O5B 116.7(8) . . ?
O6B S2B C26B 103.1(8) . . ?
O7B S2B C26B 100.0(9) . . ?
O5B S2B C26B 102.2(9) . . ?
F6B C26B F4B 117.2(16) . . ?
F6B C26B F5B 101.8(16) . . ?
F4B C26B F5B 110.0(18) . . ?
F6B C26B S2B 110.0(12) . . ?
F4B C26B S2B 105.0(13) . . ?
F5B C26B S2B 113.0(14) . . ?

loop_
_geom_bond_atom_site_label_1
_geom_bond_atom_site_label_2
_geom_bond_distance
_geom_bond_site_symmetry_2
_geom_bond_publ_flag
Fe1 N6 1.936(3) . ?
Fe1 N2 1.962(3) . ?
Fe1 N3 1.970(3) . ?
Fe1 N5 1.985(3) . ?
Fe1 N1 1.997(3) . ?
Fe1 N4 2.057(3) . ?
N1 C13 1.483(5) . ?
N1 C7 1.494(5) . ?
N1 C1 1.496(5) . ?
N2 C6 1.343(5) . ?
N2 C2 1.350(5) . ?
N3 C12 1.351(5) . ?
N3 C8 1.363(5) . ?
N4 C21 1.492(5) . ?
N4 C15 1.496(5) . ?
N4 C14 1.507(5) . ?
N5 C16 1.340(5) . ?
N5 C20 1.356(5) . ?
N6 C23 1.142(5) . ?
O1 C22 1.388(6) . ?
C1 C2 1.496(6) . ?
C2 C3 1.392(6) . ?
C3 C4 1.376(7) . ?
C4 C5 1.384(7) . ?
C5 C6 1.367(6) . ?
C7 C8 1.496(6) . ?
C8 C9 1.383(6) . ?
C9 C10 1.379(6) . ?
C10 C11 1.367(6) . ?
C11 C12 1.377(6) . ?
C13 C14 1.499(6) . ?
C15 C16 1.494(6) . ?
C16 C17 1.385(6) . ?
C17 C18 1.365(7) . ?
C18 C19 1.369(7) . ?
C19 C20 1.372(6) . ?
C21 C22 1.516(6) . ?
C23 C24 1.456(6) . ?
S1 O4 1.418(4) . ?
S1 O3 1.428(4) . ?
S1 O2 1.444(3) . ?
S1 C25 1.791(5) . ?
C25 F1 1.315(7) . ?
C25 F2 1.316(7) . ?
C25 F3 1.339(7) . ?
S2A O6A 1.394(7) . ?
S2A O7A 1.406(14) . ?
S2A O5A 1.434(15) . ?
S2A C26A 1.779(15) . ?
F4A C26A 1.331(18) . ?
F5A C26A 1.468(17) . ?
F6A C26A 1.261(18) . ?
S2B O6B 1.405(16) . ?
S2B O7B 1.431(11) . ?
S2B O5B 1.478(17) . ?
S2B C26B 1.743(15) . ?
F4B C26B 1.34(2) . ?
F5B C26B 1.36(2) . ?
F6B C26B 1.31(2) . ?

loop_
_geom_hbond_atom_site_label_D
_geom_hbond_atom_site_label_H
_geom_hbond_atom_site_label_A
_geom_hbond_distance_DH
_geom_hbond_distance_HA
_geom_hbond_distance_DA
_geom_hbond_angle_DHA
_geom_hbond_site_symmetry_A
_geom_hbond_publ_flag
O1 H1 O5A^a 0.79(8) 1.91(8) 2.698(14) 171(9) 4_475 yes
O1 H1 O5B^b 0.79(8) 2.02(8) 2.784(17) 162(8) 4_475 yes

loop_
_geom_torsion_atom_site_label_1
_geom_torsion_atom_site_label_2
_geom_torsion_atom_site_label_3
_geom_torsion_atom_site_label_4
_geom_torsion
_geom_torsion_site_symmetry_1
_geom_torsion_site_symmetry_2
_geom_torsion_site_symmetry_3
_geom_torsion_site_symmetry_4
_geom_torsion_publ_flag
C13 N1 C1 C2 -120.9(4) . . . . ?
C7 N1 C1 C2 114.3(4) . . . . ?
Fe1 N1 C1 C2 -2.4(4) . . . . ?
C6 N2 C2 C3 -1.8(6) . . . . ?
Fe1 N2 C2 C3 174.3(3) . . . . ?
C6 N2 C2 C1 177.3(4) . . . . ?
Fe1 N2 C2 C1 -6.5(4) . . . . ?
N1 C1 C2 N2 5.8(5) . . . . ?
N1 C1 C2 C3 -175.1(4) . . . . ?
N2 C2 C3 C4 2.0(7) . . . . ?
C1 C2 C3 C4 -177.1(4) . . . . ?
C2 C3 C4 C5 -0.7(7) . . . . ?
C3 C4 C5 C6 -0.5(7) . . . . ?
C2 N2 C6 C5 0.6(6) . . . . ?
Fe1 N2 C6 C5 -175.1(3) . . . . ?
C4 C5 C6 N2 0.6(7) . . . . ?
C13 N1 C7 C8 158.9(3) . . . . ?
C1 N1 C7 C8 -76.7(4) . . . . ?
Fe1 N1 C7 C8 43.0(4) . . . . ?
C12 N3 C8 C9 -0.2(6) . . . . ?
Fe1 N3 C8 C9 -171.8(3) . . . . ?
C12 N3 C8 C7 -179.9(3) . . . . ?
Fe1 N3 C8 C7 8.4(4) . . . . ?
N1 C7 C8 N3 -34.5(5) . . . . ?
N1 C7 C8 C9 145.7(4) . . . . ?
N3 C8 C9 C10 -0.4(6) . . . . ?
C7 C8 C9 C10 179.4(4) . . . . ?
C8 C9 C10 C11 0.1(6) . . . . ?
C9 C10 C11 C12 0.7(6) . . . . ?
C8 N3 C12 C11 1.0(6) . . . . ?
Fe1 N3 C12 C11 171.4(3) . . . . ?
C10 C11 C12 N3 -1.2(6) . . . . ?
C7 N1 C13 C14 -163.2(3) . . . . ?
C1 N1 C13 C14 73.6(4) . . . . ?
Fe1 N1 C13 C14 -47.6(3) . . . . ?
N1 C13 C14 N4 51.8(4) . . . . ?
C21 N4 C14 C13 -154.6(3) . . . . ?
C15 N4 C14 C13 85.4(4) . . . . ?
Fe1 N4 C14 C13 -29.2(4) . . . . ?
C21 N4 C15 C16 152.6(3) . . . . ?
C14 N4 C15 C16 -86.0(4) . . . . ?
Fe1 N4 C15 C16 28.4(4) . . . . ?
C20 N5 C16 C17 2.7(6) . . . . ?
Fe1 N5 C16 C17 179.9(3) . . . . ?
C20 N5 C16 C15 -173.2(4) . . . . ?
Fe1 N5 C16 C15 4.0(4) . . . . ?
N4 C15 C16 N5 -22.6(5) . . . . ?
N4 C15 C16 C17 161.5(4) . . . . ?
N5 C16 C17 C18 -1.6(7) . . . . ?
C15 C16 C17 C18 174.0(5) . . . . ?
C16 C17 C18 C19 -0.3(8) . . . . ?
C17 C18 C19 C20 1.0(8) . . . . ?
C16 N5 C20 C19 -2.1(6) . . . . ?
Fe1 N5 C20 C19 -178.9(3) . . . . ?
C18 C19 C20 N5 0.2(7) . . . . ?
C15 N4 C21 C22 57.9(5) . . . . ?
C14 N4 C21 C22 -63.3(5) . . . . ?
Fe1 N4 C21 C22 176.6(3) . . . . ?
N4 C21 C22 O1 66.7(6) . . . . ?
O4 S1 C25 F1 60.0(5) . . . . ?
O3 S1 C25 F1 -177.4(4) . . . . ?
O2 S1 C25 F1 -59.5(5) . . . . ?
O4 S1 C25 F2 -178.7(5) . . . . ?
O3 S1 C25 F2 -56.1(5) . . . . ?
O2 S1 C25 F2 61.7(5) . . . . ?
O4 S1 C25 F3 -61.2(5) . . . . ?
O3 S1 C25 F3 61.5(5) . . . . ?
O2 S1 C25 F3 179.3(4) . . . . ?
O6A S2A C26A F6A 176.1(12) . . . . ?
O7A S2A C26A F6A 54.9(14) . . . . ?
O5A S2A C26A F6A -60.3(13) . . . . ?
O6A S2A C26A F4A -58.6(14) . . . . ?
O7A S2A C26A F4A -179.8(14) . . . . ?
O5A S2A C26A F4A 65.0(15) . . . . ?
O6A S2A C26A F5A 58.6(10) . . . . ?
O7A S2A C26A F5A -62.6(12) . . . . ?
O5A S2A C26A F5A -177.8(10) . . . . ?
O6B S2B C26B F6B 61.0(15) . . . . ?
O7B S2B C26B F6B -176.4(13) . . . . ?
O5B S2B C26B F6B -56.1(14) . . . . ?
O6B S2B C26B F4B -66.0(16) . . . . ?
O7B S2B C26B F4B 56.6(16) . . . . ?
O5B S2B C26B F4B 176.9(14) . . . . ?
O6B S2B C26B F5B 174.1(16) . . . . ?
O7B S2B C26B F5B -63.3(17) . . . . ?
O5B S2B C26B F5B 57.0(17) . . . . ?
